data_9005142
loop_
_publ_author_name
'Comodi, P.'
'Zanazzi, P. F.'

_publ_section_title
;
 Structural study of ellenbergerite. Part 1: Effects of high temperature
 Sample: II, T = 668 deg C
;
_journal_name_full 'European Journal of Mineralogy'
_journal_page_first 819
_journal_page_last 829
_journal_volume 5
_journal_year 1993
_chemical_formula_sum 'Al3 H5 Mg3.7 O19 Si4 Ti0.3'
_chemical_name_mineral Ellenbergerite
_space_group_IT_number 173
_symmetry_space_group_name_Hall 'P 6c'
_symmetry_space_group_name_H-M 'P 63'
_cell_angle_alpha 90
_cell_angle_beta 90
_cell_angle_gamma 120
_cell_formula_units_Z 2
_cell_length_a 12.3184
_cell_length_b 12.3184
_cell_length_c 4.9674
_cell_volume 652.782
_database_code_amcsd 0006487
_diffrn_ambient_temperature 941.15
_exptl_crystal_density_diffrn 3.086
_cod_original_formula_sum 'Mg3.7 Al3 Ti.3 Si4 O19 H5'
_cod_database_code 9005142

loop_
_space_group_symop_operation_xyz
x,y,z
x-y,x,1/2+z
-y,x-y,z
-x,-y,1/2+z
-x+y,-x,z
y,-x+y,1/2+z

loop_
_atom_site_aniso_label
_atom_site_aniso_U_11
_atom_site_aniso_U_22
_atom_site_aniso_U_33
_atom_site_aniso_U_12
_atom_site_aniso_U_13
_atom_site_aniso_U_23
MgM11 0.01490 0.01900 0.01840 0.00800 0.00090 -0.00100
AlM12 0.01930 0.01330 0.01480 0.00950 0.00260 0.00330
MgM2 0.02650 0.00000 0.00000 0.00000 0.00000 0.00000
TiM2 0.02650 0.00000 0.00000 0.00000 0.00000 0.00000
SiT1 0.01330 0.01330 0.01870 0.00660 0.00000 0.00000
SiT2 0.01780 0.01100 0.01420 0.00830 -0.00190 -0.00160
O1 0.01740 0.00000 0.00000 0.00000 0.00000 0.00000
O2 0.01850 0.00000 0.00000 0.00000 0.00000 0.00000
O3 0.01720 0.00000 0.00000 0.00000 0.00000 0.00000
O4 0.02530 0.00000 0.00000 0.00000 0.00000 0.00000
O-H4 0.02530 0.00000 0.00000 0.00000 0.00000 0.00000
O-H5 0.01870 0.00000 0.00000 0.00000 0.00000 0.00000
O6 0.02010 0.00000 0.00000 0.00000 0.00000 0.00000
O-H7 0.04650 0.00000 0.00000 0.00000 0.00000 0.00000

loop_
_atom_site_label
_atom_site_fract_x
_atom_site_fract_y
_atom_site_fract_z
_atom_site_occupancy
_atom_site_type_symbol
_atom_site_attached_hydrogens
MgM11 0.42700 0.33940 0.00000 1.00000 Mg 0
AlM12 0.34740 0.41980 0.49710 1.00000 Al 0
MgM2 0.00000 0.00000 0.20440 0.70000 Mg 0
TiM2 0.00000 0.00000 0.20440 0.30000 Ti 0
SiT1 0.66667 0.33333 0.78670 1.00000 Si 0
SiT2 0.30650 0.14910 0.48100 1.00000 Si 0
O1 0.27870 0.34390 0.17260 1.00000 O 0
O2 0.38290 0.17750 0.19630 1.00000 O 0
O3 0.35350 0.28270 0.63320 1.00000 O 0
O4 0.15400 0.07440 0.43610 0.66667 O 0
O-H4 0.15400 0.07440 0.43610 0.33333 O 1
O-H5 0.47360 0.52230 0.81860 1.00000 O 1
O6 0.38870 0.58110 0.39260 1.00000 O 0
O-H7 0.33333 0.66667 0.95410 1.00000 O 1

loop_
_cod_changelog_entry_id
_cod_changelog_entry_author
_cod_changelog_entry_date
_cod_changelog_entry_text
1
;cod-tools version 3.8.0
Id: cif_guess_AMCSD_atom_types 9581 2023-05-17 12:35:41Z saulius
;
2023-05-18T11:39:04+03:00
;Derived atom types and hydrogen counts
from atom names that follow the AMCSD naming convention
(Wat == water, O-H == hydroxyl).
;
2
;cod-tools version 3.10.1
Id: cif_fix_AMCSD_aniso_labels 10200 2024-08-01 14:09:44Z saulius
;
2024-08-02T12:20:52+03:00
;Changed the following '_atom_site_aniso_label' values:
'OH4' -> 'O-H4'
'OH5' -> 'O-H5'
'OH7' -> 'O-H7'
;

loop_
_cod_related_entry_id
_cod_related_entry_database
_cod_related_entry_code
1 AMCSD 0006487
